data_1010040
loop_
_publ_author_name
'Guenther, P'
'Porger, J'
'Rosbaud, P'

_publ_section_title
;
Kristallstruktur und Schlagempfindlichkeit von Rubidiumazid und
Bariumazid
;
_journal_coden_ASTM ZPCBAL
_journal_name_full
;
Zeitschrift fuer Physikalische Chemie, Abteilung B: Chemie der
Elementarprozesse, Aufbau der Materie
;
_journal_page_first 459
_journal_page_last 480
_journal_volume 6
_journal_year 1930
_chemical_formula_structural 'Rb N3'
_chemical_formula_sum 'N3 Rb'
_chemical_name_systematic 'Rubidium azide'
_space_group_IT_number 123
_symmetry_cell_setting tetragonal
_symmetry_Int_Tables_number 123
_symmetry_space_group_name_Hall '-P 4 2'
_symmetry_space_group_name_H-M 'P 4/m m m'
_cell_angle_alpha 90
_cell_angle_beta 90
_cell_angle_gamma 90
_cell_formula_units_Z 1
_cell_length_a 4.497
_cell_length_b 4.497
_cell_length_c 3.707
_cell_volume 75.0
_exptl_crystal_density_meas 2.79(0)
_cod_database_code 1010040

loop_
_symmetry_equiv_pos_as_xyz
x,y,z
-x,-y,z
-x,y,z
x,-y,z
-y,x,z
y,-x,z
y,x,z
-y,-x,z
-x,-y,-z
x,y,-z
x,-y,-z
-x,y,-z
y,-x,-z
-y,x,-z
-y,-x,-z
y,x,-z

loop_
_atom_site_label
_atom_site_type_symbol
_atom_site_symmetry_multiplicity
_atom_site_Wyckoff_symbol
_atom_site_fract_x
_atom_site_fract_y
_atom_site_fract_z
_atom_site_occupancy
_atom_site_attached_hydrogens
_atom_site_calc_flag
Rb1 Rb1+ 1 d 0.5 0.5 0.5 1. 0 d
N1 N0- 1 a 0. 0. 0. 1. 0 d
N2 N0- 2 g 0. 0. 0.304 1. 0 d

loop_
_atom_type_symbol
_atom_type_oxidation_number
Rb1+ 1.000
N0- -0.330
